data_2107563
loop_
_publ_author_name
'Tidey, Jeremiah P.'
'Wong, Henry L. S.'
'McMaster, Jonathan'
'Schr\"oder, Martin'
'Blake, Alexander J.'

_publ_section_title
;
 High-pressure studies of three polymorphs of a palladium(II) oxathioether
 macrocyclic complex
;
_journal_issue 3
_journal_name_full 'Acta Crystallographica Section B'
_journal_page_first 357
_journal_page_last 371
_journal_paper_doi 10.1107/S2052520616007435
_journal_volume 72
_journal_year 2016
_chemical_formula_moiety 'C6 H12 Cl2 O Pd S2'
_chemical_formula_sum 'C6 H12 Cl2 O Pd S2'
_chemical_formula_weight 341.58
_space_group_crystal_system monoclinic
_space_group_IT_number 14
_space_group_name_Hall '-P 2ybc'
_space_group_name_H-M_alt 'P 1 21/c 1'
_symmetry_space_group_name_Hall '-P 2ybc'
_symmetry_space_group_name_H-M 'P 1 21/c 1'
_atom_sites_solution_hydrogens geom
_atom_sites_solution_primary isomor
_atom_sites_solution_secondary difmap
_audit_creation_method
;
Olex2 1.2
(compiled 2015.01.06 svn.r3119 for OlexSys, GUI svn.r4979)
;
_cell_angle_alpha 90
_cell_angle_beta 94.545(3)
_cell_angle_gamma 90
_cell_formula_units_Z 4
_cell_length_a 8.5935(2)
_cell_length_b 11.8028(6)
_cell_length_c 8.3867(6)
_cell_measurement_pressure 6810000
_cell_measurement_reflns_used 3154
_cell_measurement_temperature 293(2)
_cell_measurement_theta_max 26.9360
_cell_measurement_theta_min 3.6820
_cell_volume 847.97(8)
_computing_cell_refinement
;
CrysAlisPro, Agilent Technologies,
Version 1.171.36.28 (release 01-02-2013 CrysAlis171 .NET)
(compiled Feb  1 2013,16:14:44)
;
_computing_data_collection
;
CrysAlisPro, Agilent Technologies,
Version 1.171.36.28 (release 01-02-2013 CrysAlis171 .NET)
(compiled Feb  1 2013,16:14:44)
;
_computing_data_reduction
;
CrysAlisPro, Agilent Technologies,
Version 1.171.36.28 (release 01-02-2013 CrysAlis171 .NET)
(compiled Feb  1 2013,16:14:44)
;
_computing_molecular_graphics 'Olex2 (Dolomanov et al., 2009)'
_computing_publication_material 'Olex2 (Dolomanov et al., 2009)'
_computing_structure_refinement 'ShelXL (Sheldrick, 2008)'
_computing_structure_solution 'ShelXS (Sheldrick, 2008)'
_diffrn_ambient_temperature 293(2)
_diffrn_detector_area_resol_mean 16.1592
_diffrn_measured_fraction_theta_full 0.554
_diffrn_measured_fraction_theta_max 0.479
_diffrn_measurement_device_type 'SuperNova, Single source at offset, Eos'
_diffrn_measurement_method '\w scans'
_diffrn_radiation_monochromator mirror
_diffrn_radiation_type MoK\a
_diffrn_radiation_wavelength 0.71073
_diffrn_reflns_av_R_equivalents 0.0590
_diffrn_reflns_limit_h_max 11
_diffrn_reflns_limit_h_min -11
_diffrn_reflns_limit_k_max 12
_diffrn_reflns_limit_k_min -12
_diffrn_reflns_limit_l_max 7
_diffrn_reflns_limit_l_min -8
_diffrn_reflns_number 7574
_diffrn_reflns_theta_full 25.242
_diffrn_reflns_theta_max 27.908
_diffrn_reflns_theta_min 3.696
_exptl_absorpt_coefficient_mu 3.250
_exptl_absorpt_correction_T_max 1.00000
_exptl_absorpt_correction_T_min 0.88335
_exptl_absorpt_correction_type multi-scan
_exptl_absorpt_process_details
;
CrysAlisPro, Agilent Technologies,
Version 1.171.36.28 (release 01-02-2013 CrysAlis171 .NET)
(compiled Feb  1 2013,16:14:44)
Empirical absorption correction using spherical harmonics,
 implemented in SCALE3 ABSPACK scaling algorithm.
;
_exptl_crystal_colour orange
_exptl_crystal_density_diffrn 2.676
_exptl_crystal_description block
_exptl_crystal_F_000 672
_exptl_crystal_size_max 0.118
_exptl_crystal_size_mid 0.074
_exptl_crystal_size_min 0.054
_refine_diff_density_max 0.565
_refine_diff_density_min -0.703
_refine_ls_extinction_method none
_refine_ls_goodness_of_fit_ref 1.107
_refine_ls_hydrogen_treatment constr
_refine_ls_matrix_type full
_refine_ls_number_parameters 109
_refine_ls_number_reflns 970
_refine_ls_number_restraints 6
_refine_ls_restrained_S_all 1.127
_refine_ls_R_factor_all 0.0489
_refine_ls_R_factor_gt 0.0288
_refine_ls_shift/su_max 0.001
_refine_ls_shift/su_mean 0.000
_refine_ls_structure_factor_coef Fsqd
_refine_ls_weighting_details 'w=1/[\s^2^(Fo^2^)+(0.0267P)^2^+3.0388P] where P=(Fo^2^+2Fc^2^)/3'
_refine_ls_weighting_scheme calc
_refine_ls_wR_factor_gt 0.0642
_refine_ls_wR_factor_ref 0.0716
_reflns_number_gt 839
_reflns_number_total 970
_reflns_threshold_expression 'I > 2\s(I)'
_cod_data_source_file xk5029sup1.cif
_cod_data_source_block bPd_9
_cod_database_code 2107563
_shelx_space_group_comment
;
The symmetry employed for this shelxl refinement is uniquely defined
by the following loop, which should always be used as a source of
symmetry information in preference to the above space-group names.
They are only intended as comments.
;

loop_
_space_group_symop_operation_xyz
'x, y, z'
'-x, y+1/2, -z+1/2'
'-x, -y, -z'
'x, -y-1/2, z-1/2'

loop_
_atom_site_type_symbol
_atom_site_label
_atom_site_fract_x
_atom_site_fract_y
_atom_site_fract_z
_atom_site_U_iso_or_equiv
_atom_site_adp_type
_atom_site_calc_flag
_atom_site_occupancy
Pd Pd1 0.17480(5) 0.51534(4) 0.04978(7) 0.01594(18) Uani d 1
S S4 0.12551(16) 0.53935(13) 0.3049(2) 0.0168(4) Uani d 1
Cl Cl1 0.21591(18) 0.70715(15) 0.0555(2) 0.0288(5) Uani d 1
S S7 0.16286(17) 0.32738(14) 0.0755(2) 0.0218(4) Uani d 1
Cl Cl2 0.22196(17) 0.48828(15) -0.2152(3) 0.0268(5) Uani d 1
O O1 0.4373(5) 0.4083(3) 0.3215(6) 0.0231(12) Uani d 1
C C6 0.0629(7) 0.3106(6) 0.2555(7) 0.0253(18) Uani d 1
H H6A -0.0487 0.3148 0.2276 0.030 Uiso calc 1
H H6B 0.0855 0.2357 0.2990 0.030 Uiso calc 1
C C8 0.3572(5) 0.2716(5) 0.1233(10) 0.033(2) Uani d 1
H H8A 0.3515 0.2146 0.2060 0.040 Uiso calc 1
H H8B 0.3905 0.2338 0.0291 0.040 Uiso calc 1
C C9 0.4804(7) 0.3563(6) 0.1791(10) 0.030(2) Uani d 1
H H9A 0.5803 0.3186 0.1990 0.036 Uiso calc 1
H H9B 0.4903 0.4133 0.0972 0.036 Uiso calc 1
C C5 0.1061(7) 0.3970(6) 0.3827(10) 0.0216(18) Uani d 1
H H5A 0.2041 0.3750 0.4396 0.026 Uiso calc 1
H H5B 0.0268 0.3972 0.4589 0.026 Uiso calc 1
C C2 0.4487(6) 0.5283(4) 0.3188(9) 0.0219(17) Uani d 1
H H2A 0.4479 0.5543 0.2090 0.026 Uiso calc 1
H H2B 0.5464 0.5518 0.3750 0.026 Uiso calc 1
C C3 0.3138(4) 0.5806(5) 0.3972(8) 0.0185(16) Uani d 1
H H3A 0.3228 0.6624 0.3928 0.022 Uiso calc 1
H H3B 0.3203 0.5586 0.5090 0.022 Uiso calc 1

loop_
_atom_site_aniso_label
_atom_site_aniso_U_11
_atom_site_aniso_U_22
_atom_site_aniso_U_33
_atom_site_aniso_U_12
_atom_site_aniso_U_13
_atom_site_aniso_U_23
Pd1 0.0168(2) 0.0180(4) 0.0134(6) -0.00040(19) 0.0033(2) 0.00100(18)
S4 0.0176(6) 0.0168(14) 0.0166(19) 0.0006(6) 0.0050(7) 0.0001(6)
Cl1 0.0355(8) 0.0216(15) 0.030(2) -0.0030(7) 0.0096(8) 0.0049(6)
S7 0.0289(8) 0.0196(14) 0.0167(18) 0.0028(7) -0.0003(8) -0.0040(6)
Cl2 0.0227(7) 0.0384(15) 0.020(2) -0.0018(7) 0.0059(8) -0.0018(7)
O1 0.026(2) 0.023(4) 0.021(5) 0.0047(19) 0.006(2) -0.0050(18)
C6 0.040(4) 0.012(6) 0.024(8) -0.004(3) 0.005(4) 0.004(3)
C8 0.035(4) 0.029(7) 0.034(9) 0.012(3) -0.005(4) -0.011(3)
C9 0.027(3) 0.021(6) 0.045(9) 0.003(3) 0.017(4) -0.013(3)
C5 0.021(3) 0.018(6) 0.027(9) -0.002(3) 0.008(3) 0.004(3)
C2 0.021(3) 0.022(6) 0.023(8) -0.005(3) 0.005(3) -0.005(3)
C3 0.020(3) 0.014(5) 0.021(7) -0.003(2) 0.002(3) -0.001(2)

loop_
_atom_type_symbol
_atom_type_description
_atom_type_scat_dispersion_real
_atom_type_scat_dispersion_imag
_atom_type_scat_source
C C 0.0033 0.0016 'International Tables Vol C Tables 4.2.6.8 and 6.1.1.4'
H H 0.0000 0.0000 'International Tables Vol C Tables 4.2.6.8 and 6.1.1.4'
O O 0.0106 0.0060 'International Tables Vol C Tables 4.2.6.8 and 6.1.1.4'
S S 0.1246 0.1234 'International Tables Vol C Tables 4.2.6.8 and 6.1.1.4'
Cl Cl 0.1484 0.1585 'International Tables Vol C Tables 4.2.6.8 and 6.1.1.4'
Pd Pd -0.9988 1.0072 'International Tables Vol C Tables 4.2.6.8 and 6.1.1.4'

loop_
_geom_angle_atom_site_label_1
_geom_angle_atom_site_label_2
_geom_angle_atom_site_label_3
_geom_angle_site_symmetry_3
_geom_angle
S4 Pd1 Pd1 3_565 91.13(4)
S4 Pd1 Cl1 . 83.98(6)
S4 Pd1 S7 . 91.14(6)
S4 Pd1 Cl2 . 178.95(6)
Cl1 Pd1 Pd1 3_565 105.52(5)
Cl1 Pd1 Cl2 . 96.78(7)
S7 Pd1 Pd1 3_565 81.83(4)
S7 Pd1 Cl1 . 171.21(7)
S7 Pd1 Cl2 . 88.19(7)
Cl2 Pd1 Pd1 3_565 87.97(5)
C5 S4 Pd1 . 104.9(3)
C3 S4 Pd1 . 102.3(2)
C3 S4 C5 . 101.6(3)
C6 S7 Pd1 . 102.6(2)
C6 S7 C8 . 105.5(4)
C8 S7 Pd1 . 109.5(2)
C9 O1 C2 . 113.2(5)
S7 C6 H6A . 108.7
S7 C6 H6B . 108.7
H6A C6 H6B . 107.6
C5 C6 S7 . 114.4(5)
C5 C6 H6A . 108.7
C5 C6 H6B . 108.7
S7 C8 H8A . 108.2
S7 C8 H8B . 108.2
H8A C8 H8B . 107.4
C9 C8 S7 . 116.2(4)
C9 C8 H8A . 108.2
C9 C8 H8B . 108.2
O1 C9 C8 . 109.0(5)
O1 C9 H9A . 109.9
O1 C9 H9B . 109.9
C8 C9 H9A . 109.9
C8 C9 H9B . 109.9
H9A C9 H9B . 108.3
S4 C5 H5A . 108.9
S4 C5 H5B . 108.9
C6 C5 S4 . 113.4(6)
C6 C5 H5A . 108.9
C6 C5 H5B . 108.9
H5A C5 H5B . 107.7
O1 C2 H2A . 109.6
O1 C2 H2B . 109.6
O1 C2 C3 . 110.1(4)
H2A C2 H2B . 108.1
C3 C2 H2A . 109.6
C3 C2 H2B . 109.6
S4 C3 H3A . 108.9
S4 C3 H3B . 108.9
C2 C3 S4 . 113.4(4)
C2 C3 H3A . 108.9
C2 C3 H3B . 108.9
H3A C3 H3B . 107.7

loop_
_geom_bond_atom_site_label_1
_geom_bond_atom_site_label_2
_geom_bond_site_symmetry_2
_geom_bond_distance
Pd1 Pd1 3_565 3.0752(9)
Pd1 S4 . 2.2319(19)
Pd1 Cl1 . 2.2913(18)
Pd1 S7 . 2.2320(18)
Pd1 Cl2 . 2.313(2)
S4 C5 . 1.815(7)
S4 C3 . 1.804(4)
S7 C6 . 1.806(4)
S7 C8 . 1.810(4)
O1 C9 . 1.418(8)
O1 C2 . 1.420(4)
C6 H6A . 0.9700
C6 H6B . 0.9700
C6 C5 . 1.501(9)
C8 H8A . 0.9700
C8 H8B . 0.9700
C8 C9 . 1.503(5)
C9 H9A . 0.9700
C9 H9B . 0.9700
C5 H5A . 0.9700
C5 H5B . 0.9700
C2 H2A . 0.9700
C2 H2B . 0.9700
C2 C3 . 1.510(4)
C3 H3A . 0.9700
C3 H3B . 0.9700

loop_
_geom_hbond_atom_site_label_D
_geom_hbond_atom_site_label_H
_geom_hbond_atom_site_label_A
_geom_hbond_site_symmetry_A
_geom_hbond_distance_DH
_geom_hbond_distance_HA
_geom_hbond_distance_DA
_geom_hbond_angle_DHA
C6 H6A Cl1 3_565 0.97 2.69 3.405(7) 131.0
C6 H6A Cl2 3_565 0.97 2.76 3.407(8) 125.0
C6 H6B S7 4_566 0.97 2.48 3.198(7) 131.1
C6 H6B Cl2 4_566 0.97 2.90 3.784(8) 152.3
C8 H8A Cl2 4_566 0.97 2.74 3.583(7) 145.3
C8 H8B O1 4_565 0.97 2.47 3.415(8) 163.7
C9 H9A Cl1 3_665 0.97 2.88 3.472(6) 120.2
C9 H9B Cl2 3_665 0.97 2.84 3.143(6) 99.2
C5 H5A S7 4_566 0.97 2.68 3.121(8) 108.0
C5 H5A O1 . 0.97 2.34 2.935(7) 119.1
C5 H5B S4 3_566 0.97 2.57 3.495(7) 159.3
C2 H2B Cl2 3_665 0.97 2.53 3.032(5) 112.1
C2 H2B O1 3_666 0.97 2.58 3.186(10) 120.6
C3 H3A Cl1 4_576 0.97 2.30 2.987(6) 127.4
C3 H3B Cl2 1_556 0.97 2.66 3.575(7) 157.9
C3 H3B O1 3_666 0.97 2.46 3.059(7) 119.9

loop_
_geom_torsion_atom_site_label_1
_geom_torsion_atom_site_label_2
_geom_torsion_atom_site_label_3
_geom_torsion_atom_site_label_4
_geom_torsion
Pd1 S4 C5 C6 -23.2(5)
Pd1 S4 C3 C2 -31.5(5)
Pd1 S7 C6 C5 -37.3(6)
Pd1 S7 C8 C9 15.5(7)
S7 C6 C5 S4 41.1(7)
S7 C8 C9 O1 60.9(9)
O1 C2 C3 S4 -57.8(7)
C6 S7 C8 C9 -94.3(6)
C8 S7 C6 C5 77.3(7)
C9 O1 C2 C3 140.8(6)
C5 S4 C3 C2 76.8(5)
C2 O1 C9 C8 -131.7(5)
C3 S4 C5 C6 -129.4(5)

_cod_database_fobs_code 2107563
